data_4028106
loop_
_publ_author_name
'Zheng Zheng'
'Zhipeng Yu'
'Mingdi Yang'
'Feng Jin'
'Qiong Zhang'
'Hongping Zhou'
'Jieying Wu'
'Yupeng Tian'

_publ_section_title
;
 Substituent Group Variations Directing the Molecular Packing, Electronic
 Structure, and Aggregation-Induced Emission Property of Isophorone
 Derivatives
;
_journal_name_full 'Journal of Organic Chemistry'
_journal_page_first 3222
_journal_page_last 3234
_journal_paper_doi 10.1021/jo400116j
_journal_volume 78
_journal_year 2013
_chemical_formula_moiety 'C31 H25 N3'
_chemical_formula_sum 'C31 H25 N3'
_chemical_formula_weight 439.54
_chemical_name_systematic
;
 ?
;
_space_group_IT_number 14
_symmetry_cell_setting monoclinic
_symmetry_space_group_name_Hall '-P 2yn'
_symmetry_space_group_name_H-M 'P 1 21/n 1'
_atom_sites_solution_hydrogens geom
_atom_sites_solution_primary direct
_atom_sites_solution_secondary difmap
_audit_creation_method SHELXL-97
_cell_angle_alpha 90.000(5)
_cell_angle_beta 110.838(5)
_cell_angle_gamma 90.000(5)
_cell_formula_units_Z 4
_cell_length_a 12.286(5)
_cell_length_b 13.694(5)
_cell_length_c 15.580(5)
_cell_measurement_reflns_used 4274
_cell_measurement_temperature 298(2)
_cell_measurement_theta_max 25.50
_cell_measurement_theta_min 2.31
_cell_volume 2449.8(16)
_computing_cell_refinement 'Bruker SMART'
_computing_data_collection 'Bruker SMART'
_computing_data_reduction 'Bruker SAINT'
_computing_molecular_graphics 'Bruker SHELXTL'
_computing_publication_material 'Bruker SHELXTL'
_computing_structure_refinement 'SHELXL-97 (Sheldrick, 1997)'
_computing_structure_solution 'SHELXS-97 (Sheldrick, 1990)'
_diffrn_ambient_temperature 298(2)
_diffrn_measured_fraction_theta_full 0.998
_diffrn_measured_fraction_theta_max 0.998
_diffrn_measurement_device_type 'CCD area detector'
_diffrn_measurement_method 'phi and omega scans'
_diffrn_radiation_monochromator graphite
_diffrn_radiation_source 'fine-focus sealed tube'
_diffrn_radiation_type MoK\a
_diffrn_radiation_wavelength 0.71069
_diffrn_reflns_av_R_equivalents 0.0279
_diffrn_reflns_av_sigmaI/netI 0.0250
_diffrn_reflns_limit_h_max 13
_diffrn_reflns_limit_h_min -14
_diffrn_reflns_limit_k_max 15
_diffrn_reflns_limit_k_min -16
_diffrn_reflns_limit_l_max 18
_diffrn_reflns_limit_l_min -18
_diffrn_reflns_number 17145
_diffrn_reflns_theta_full 24.99
_diffrn_reflns_theta_max 24.99
_diffrn_reflns_theta_min 1.83
_exptl_absorpt_coefficient_mu 0.070
_exptl_absorpt_correction_T_max 0.9861
_exptl_absorpt_correction_T_min 0.9792
_exptl_absorpt_correction_type multi-scan
_exptl_absorpt_process_details sadabs
_exptl_crystal_colour yellow
_exptl_crystal_density_diffrn 1.192
_exptl_crystal_description block
_exptl_crystal_F_000 928
_exptl_crystal_size_max 0.30
_exptl_crystal_size_mid 0.20
_exptl_crystal_size_min 0.20
_refine_diff_density_max 0.104
_refine_diff_density_min -0.143
_refine_diff_density_rms 0.028
_refine_ls_extinction_method none
_refine_ls_goodness_of_fit_ref 1.014
_refine_ls_hydrogen_treatment constr
_refine_ls_matrix_type full
_refine_ls_number_parameters 309
_refine_ls_number_reflns 4312
_refine_ls_number_restraints 0
_refine_ls_restrained_S_all 1.014
_refine_ls_R_factor_all 0.0621
_refine_ls_R_factor_gt 0.0400
_refine_ls_shift/su_max 0.000
_refine_ls_shift/su_mean 0.000
_refine_ls_structure_factor_coef Fsqd
_refine_ls_weighting_details 'calc w=1/[\s^2^(Fo^2^)+(0.1000P)^2^+0.0000P] where P=(Fo^2^+2Fc^2^)/3'
_refine_ls_weighting_scheme calc
_refine_ls_wR_factor_gt 0.1253
_refine_ls_wR_factor_ref 0.1501
_reflns_number_gt 3035
_reflns_number_total 4312
_reflns_threshold_expression >2sigma(I)
_cod_data_source_file jo400116j_si_005.cif
_cod_data_source_block zz
_cod_original_sg_symbol_H-M 'P 1 21/n 1 '
_cod_database_code 4028106

loop_
_symmetry_equiv_pos_as_xyz
'x, y, z'
'-x+1/2, y+1/2, -z+1/2'
'-x, -y, -z'
'x-1/2, -y-1/2, z-1/2'

loop_
_atom_site_label
_atom_site_type_symbol
_atom_site_fract_x
_atom_site_fract_y
_atom_site_fract_z
_atom_site_U_iso_or_equiv
_atom_site_adp_type
_atom_site_occupancy
_atom_site_symmetry_multiplicity
_atom_site_calc_flag
_atom_site_refinement_flags
N3 N 0.21139(12) 0.04664(10) -0.00485(9) 0.0575(4) Uani 1 1 d .
C14 C 0.41516(13) 0.30306(11) 0.05840(10) 0.0470(4) Uani 1 1 d .
C19 C 0.45125(14) 0.21997(11) 0.02366(11) 0.0529(4) Uani 1 1 d .
H19 H 0.5225 0.2207 0.0154 0.063 Uiso 1 1 calc R
C17 C 0.27658(14) 0.13471(11) 0.01339(10) 0.0504(4) Uani 1 1 d .
C11 C 0.77700(14) 0.48239(12) 0.10733(11) 0.0524(4) Uani 1 1 d .
H11 H 0.7944 0.4310 0.0754 0.063 Uiso 1 1 calc R
C6 C 0.74291(13) 0.62122(11) 0.23259(10) 0.0477(4) Uani 1 1 d .
C10 C 0.67113(13) 0.48348(11) 0.11641(10) 0.0468(4) Uani 1 1 d .
C15 C 0.30571(14) 0.29959(12) 0.06655(11) 0.0523(4) Uani 1 1 d .
H15 H 0.2782 0.3545 0.0874 0.063 Uiso 1 1 calc R
C5 C 0.82698(14) 0.64550(11) 0.18282(11) 0.0525(4) Uani 1 1 d .
H5A H 0.7897 0.6910 0.1333 0.063 Uiso 1 1 calc R
H5B H 0.8956 0.6771 0.2254 0.063 Uiso 1 1 calc R
C2 C 0.97439(15) 0.54585(13) 0.14543(12) 0.0570(4) Uani 1 1 d .
C12 C 0.59251(14) 0.40290(11) 0.08052(10) 0.0489(4) Uani 1 1 d .
H12 H 0.6166 0.3554 0.0484 0.059 Uiso 1 1 calc R
C9 C 0.63846(13) 0.56608(11) 0.16633(11) 0.0490(4) Uani 1 1 d .
H9A H 0.5926 0.5401 0.2005 0.059 Uiso 1 1 calc R
H9B H 0.5898 0.6118 0.1215 0.059 Uiso 1 1 calc R
C13 C 0.48885(14) 0.38900(11) 0.08834(10) 0.0493(4) Uani 1 1 d .
H13 H 0.4611 0.4389 0.1155 0.059 Uiso 1 1 calc R
C18 C 0.38363(14) 0.13733(12) 0.00155(11) 0.0558(4) Uani 1 1 d .
H18 H 0.4094 0.0829 -0.0214 0.067 Uiso 1 1 calc R
C4 C 0.86299(14) 0.55631(11) 0.14438(10) 0.0496(4) Uani 1 1 d .
C16 C 0.23737(15) 0.21697(12) 0.04450(11) 0.0543(4) Uani 1 1 d .
H16 H 0.1648 0.2167 0.0506 0.065 Uiso 1 1 calc R
C31 C 0.10093(16) 0.03286(13) -0.07121(12) 0.0583(5) Uani 1 1 d .
C20 C 0.25420(17) -0.04388(12) 0.03413(12) 0.0614(5) Uani 1 1 d .
C25 C 0.1710(2) -0.11562(13) -0.00743(14) 0.0702(6) Uani 1 1 d .
C26 C 0.07398(18) -0.06712(14) -0.07505(14) 0.0681(6) Uani 1 1 d .
C8 C 0.70173(16) 0.71613(13) 0.26259(13) 0.0673(5) Uani 1 1 d .
H8A H 0.6463 0.7016 0.2914 0.101 Uiso 1 1 calc R
H8B H 0.6658 0.7568 0.2099 0.101 Uiso 1 1 calc R
H8C H 0.7672 0.7497 0.3054 0.101 Uiso 1 1 calc R
C7 C 0.80454(15) 0.55739(14) 0.31637(11) 0.0635(5) Uani 1 1 d .
H7A H 0.7518 0.5429 0.3477 0.095 Uiso 1 1 calc R
H7B H 0.8711 0.5916 0.3572 0.095 Uiso 1 1 calc R
H7C H 0.8294 0.4977 0.2968 0.095 Uiso 1 1 calc R
C3 C 1.06187(16) 0.61831(14) 0.18467(13) 0.0648(5) Uani 1 1 d .
C30 C 0.02564(16) 0.10114(16) -0.12728(13) 0.0689(5) Uani 1 1 d .
H30 H 0.0450 0.1671 -0.1236 0.083 Uiso 1 1 calc R
N2 N 1.13229(15) 0.67562(14) 0.21654(13) 0.0897(6) Uani 1 1 d .
C1 C 1.01124(17) 0.46064(16) 0.11006(15) 0.0731(5) Uani 1 1 d .
C21 C 0.3581(2) -0.06519(15) 0.10511(14) 0.0767(6) Uani 1 1 d .
H21 H 0.4123 -0.0166 0.1322 0.092 Uiso 1 1 calc R
N1 N 1.04184(17) 0.39238(15) 0.08280(16) 0.1066(7) Uani 1 1 d .
C29 C -0.07930(18) 0.0678(2) -0.18884(15) 0.0861(7) Uani 1 1 d .
H29 H -0.1322 0.1118 -0.2269 0.103 Uiso 1 1 calc R
C27 C -0.0319(2) -0.0990(2) -0.13917(18) 0.0904(7) Uani 1 1 d .
H27 H -0.0514 -0.1649 -0.1442 0.109 Uiso 1 1 calc R
C24 C 0.1934(3) -0.21209(16) 0.0233(2) 0.0949(8) Uani 1 1 d .
H24 H 0.1393 -0.2610 -0.0031 0.114 Uiso 1 1 calc R
C23 C 0.2962(3) -0.23374(19) 0.0929(2) 0.1112(9) Uani 1 1 d .
H23 H 0.3117 -0.2979 0.1130 0.133 Uiso 1 1 calc R
C22 C 0.3778(3) -0.16105(18) 0.13396(18) 0.0995(8) Uani 1 1 d .
H22 H 0.4465 -0.1774 0.1814 0.119 Uiso 1 1 calc R
C28 C -0.1064(2) -0.0315(2) -0.19428(19) 0.1018(9) Uani 1 1 d .
H28 H -0.1772 -0.0523 -0.2366 0.122 Uiso 1 1 calc R

loop_
_atom_site_aniso_label
_atom_site_aniso_U_11
_atom_site_aniso_U_22
_atom_site_aniso_U_33
_atom_site_aniso_U_23
_atom_site_aniso_U_13
_atom_site_aniso_U_12
N3 0.0646(9) 0.0492(8) 0.0615(9) -0.0048(6) 0.0260(7) -0.0129(7)
C14 0.0483(9) 0.0461(9) 0.0452(8) -0.0006(7) 0.0150(7) -0.0016(7)
C19 0.0470(9) 0.0530(10) 0.0600(10) -0.0038(8) 0.0206(8) -0.0022(7)
C17 0.0567(10) 0.0485(9) 0.0461(8) -0.0033(7) 0.0183(7) -0.0082(8)
C11 0.0534(10) 0.0523(10) 0.0556(9) -0.0055(7) 0.0246(8) -0.0017(8)
C6 0.0445(9) 0.0504(9) 0.0491(9) -0.0038(7) 0.0176(7) -0.0039(7)
C10 0.0461(9) 0.0485(9) 0.0438(8) 0.0027(7) 0.0136(7) -0.0015(7)
C15 0.0550(10) 0.0500(9) 0.0561(9) -0.0067(7) 0.0248(8) -0.0023(8)
C5 0.0505(9) 0.0542(9) 0.0547(9) -0.0015(8) 0.0209(8) -0.0063(8)
C2 0.0514(10) 0.0618(10) 0.0635(10) 0.0027(8) 0.0274(8) -0.0016(8)
C12 0.0522(10) 0.0453(9) 0.0492(9) -0.0029(7) 0.0180(7) -0.0023(7)
C9 0.0436(9) 0.0517(9) 0.0513(9) -0.0008(7) 0.0163(7) -0.0021(7)
C13 0.0498(10) 0.0473(9) 0.0483(9) -0.0024(7) 0.0144(7) -0.0021(7)
C18 0.0572(10) 0.0520(10) 0.0617(10) -0.0080(8) 0.0254(8) -0.0011(8)
C4 0.0480(9) 0.0572(10) 0.0464(8) 0.0041(7) 0.0204(7) -0.0016(7)
C16 0.0534(10) 0.0578(10) 0.0578(10) -0.0055(8) 0.0272(8) -0.0074(8)
C31 0.0610(11) 0.0643(12) 0.0604(10) -0.0132(9) 0.0349(9) -0.0193(9)
C20 0.0828(13) 0.0515(10) 0.0652(11) -0.0026(8) 0.0451(10) -0.0061(9)
C25 0.1025(16) 0.0529(11) 0.0828(13) -0.0082(10) 0.0670(13) -0.0148(10)
C26 0.0779(13) 0.0683(12) 0.0808(13) -0.0241(10) 0.0561(11) -0.0313(10)
C8 0.0646(12) 0.0650(11) 0.0764(12) -0.0194(9) 0.0298(10) -0.0071(9)
C7 0.0593(11) 0.0810(12) 0.0478(9) 0.0027(8) 0.0162(8) -0.0027(9)
C3 0.0471(10) 0.0745(13) 0.0763(12) 0.0052(10) 0.0264(9) -0.0011(10)
C30 0.0613(12) 0.0805(13) 0.0692(12) -0.0110(10) 0.0286(10) -0.0155(10)
N2 0.0618(11) 0.0966(14) 0.1098(14) -0.0034(11) 0.0295(10) -0.0164(10)
C1 0.0576(12) 0.0766(14) 0.0953(15) -0.0032(11) 0.0397(11) 0.0002(10)
C21 0.0961(15) 0.0709(13) 0.0740(13) 0.0076(10) 0.0434(12) 0.0078(11)
N1 0.0917(14) 0.0931(14) 0.154(2) -0.0213(14) 0.0664(14) 0.0077(12)
C29 0.0593(12) 0.125(2) 0.0763(13) -0.0192(13) 0.0265(11) -0.0164(13)
C27 0.0909(17) 0.0958(17) 0.1095(19) -0.0373(15) 0.0663(16) -0.0464(14)
C24 0.143(2) 0.0566(13) 0.126(2) -0.0094(13) 0.0991(19) -0.0160(14)
C23 0.173(3) 0.0679(16) 0.136(2) 0.0247(17) 0.108(2) 0.0229(19)
C22 0.135(2) 0.0818(17) 0.1045(18) 0.0268(14) 0.0708(17) 0.0325(16)
C28 0.0707(15) 0.142(2) 0.1055(19) -0.0554(18) 0.0473(14) -0.0509(17)

loop_
_atom_type_symbol
_atom_type_description
_atom_type_scat_dispersion_real
_atom_type_scat_dispersion_imag
_atom_type_scat_source
C C 0.0033 0.0016 'International Tables Vol C Tables 4.2.6.8 and 6.1.1.4'
H H 0.0000 0.0000 'International Tables Vol C Tables 4.2.6.8 and 6.1.1.4'
N N 0.0061 0.0033 'International Tables Vol C Tables 4.2.6.8 and 6.1.1.4'

loop_
_geom_angle_atom_site_label_1
_geom_angle_atom_site_label_2
_geom_angle_atom_site_label_3
_geom_angle
C31 N3 C20 108.56(14)
C31 N3 C17 126.44(14)
C20 N3 C17 124.61(15)
C15 C14 C19 117.13(14)
C15 C14 C13 120.50(14)
C19 C14 C13 122.33(14)
C18 C19 C14 121.39(16)
C18 C19 H19 119.3
C14 C19 H19 119.3
C16 C17 C18 119.35(15)
C16 C17 N3 121.44(15)
C18 C17 N3 119.20(15)
C10 C11 C4 123.26(15)
C10 C11 H11 118.4
C4 C11 H11 118.4
C8 C6 C7 110.04(14)
C8 C6 C9 109.69(13)
C7 C6 C9 109.62(13)
C8 C6 C5 109.07(13)
C7 C6 C5 109.74(13)
C9 C6 C5 108.67(13)
C11 C10 C12 119.05(15)
C11 C10 C9 120.22(14)
C12 C10 C9 120.69(14)
C16 C15 C14 121.78(15)
C16 C15 H15 119.1
C14 C15 H15 119.1
C4 C5 C6 111.98(13)
C4 C5 H5A 109.2
C6 C5 H5A 109.2
C4 C5 H5B 109.2
C6 C5 H5B 109.2
H5A C5 H5B 107.9
C4 C2 C3 121.87(16)
C4 C2 C1 122.14(16)
C3 C2 C1 115.96(15)
C13 C12 C10 127.06(15)
C13 C12 H12 116.5
C10 C12 H12 116.5
C10 C9 C6 113.93(13)
C10 C9 H9A 108.8
C6 C9 H9A 108.8
C10 C9 H9B 108.8
C6 C9 H9B 108.8
H9A C9 H9B 107.7
C12 C13 C14 126.17(15)
C12 C13 H13 116.9
C14 C13 H13 116.9
C19 C18 C17 120.25(15)
C19 C18 H18 119.9
C17 C18 H18 119.9
C2 C4 C11 121.52(15)
C2 C4 C5 121.15(15)
C11 C4 C5 117.33(14)
C15 C16 C17 120.03(16)
C15 C16 H16 120.0
C17 C16 H16 120.0
C30 C31 N3 129.14(16)
C30 C31 C26 122.46(18)
N3 C31 C26 108.40(17)
C21 C20 N3 128.95(17)
C21 C20 C25 122.24(18)
N3 C20 C25 108.75(17)
C24 C25 C20 118.8(2)
C24 C25 C26 134.1(2)
C20 C25 C26 107.01(16)
C27 C26 C31 118.7(2)
C27 C26 C25 134.0(2)
C31 C26 C25 107.27(17)
C6 C8 H8A 109.5
C6 C8 H8B 109.5
H8A C8 H8B 109.5
C6 C8 H8C 109.5
H8A C8 H8C 109.5
H8B C8 H8C 109.5
C6 C7 H7A 109.5
C6 C7 H7B 109.5
H7A C7 H7B 109.5
C6 C7 H7C 109.5
H7A C7 H7C 109.5
H7B C7 H7C 109.5
N2 C3 C2 179.4(2)
C29 C30 C31 117.6(2)
C29 C30 H30 121.2
C31 C30 H30 121.2
N1 C1 C2 179.1(3)
C22 C21 C20 117.6(2)
C22 C21 H21 121.2
C20 C21 H21 121.2
C30 C29 C28 120.5(3)
C30 C29 H29 119.7
C28 C29 H29 119.7
C28 C27 C26 118.8(2)
C28 C27 H27 120.6
C26 C27 H27 120.6
C23 C24 C25 119.2(2)
C23 C24 H24 120.4
C25 C24 H24 120.4
C24 C23 C22 121.1(2)
C24 C23 H23 119.4
C22 C23 H23 119.4
C21 C22 C23 120.9(3)
C21 C22 H22 119.5
C23 C22 H22 119.5
C27 C28 C29 121.9(2)
C27 C28 H28 119.0
C29 C28 H28 119.0

loop_
_geom_bond_atom_site_label_1
_geom_bond_atom_site_label_2
_geom_bond_distance
N3 C31 1.396(2)
N3 C20 1.398(2)
N3 C17 1.419(2)
C14 C15 1.396(2)
C14 C19 1.398(2)
C14 C13 1.457(2)
C19 C18 1.373(2)
C19 H19 0.9300
C17 C16 1.379(2)
C17 C18 1.392(2)
C11 C10 1.358(2)
C11 C4 1.428(2)
C11 H11 0.9300
C6 C8 1.527(2)
C6 C7 1.529(2)
C6 C9 1.530(2)
C6 C5 1.533(2)
C10 C12 1.442(2)
C10 C9 1.506(2)
C15 C16 1.378(2)
C15 H15 0.9300
C5 C4 1.495(2)
C5 H5A 0.9700
C5 H5B 0.9700
C2 C4 1.370(2)
C2 C3 1.430(3)
C2 C1 1.431(3)
C12 C13 1.336(2)
C12 H12 0.9300
C9 H9A 0.9700
C9 H9B 0.9700
C13 H13 0.9300
C18 H18 0.9300
C16 H16 0.9300
C31 C30 1.385(3)
C31 C26 1.405(2)
C20 C21 1.390(3)
C20 C25 1.400(3)
C25 C24 1.399(3)
C25 C26 1.441(3)
C26 C27 1.399(3)
C8 H8A 0.9600
C8 H8B 0.9600
C8 H8C 0.9600
C7 H7A 0.9600
C7 H7B 0.9600
C7 H7C 0.9600
C3 N2 1.142(2)
C30 C29 1.383(3)
C30 H30 0.9300
C1 N1 1.144(2)
C21 C22 1.381(3)
C21 H21 0.9300
C29 C28 1.394(4)
C29 H29 0.9300
C27 C28 1.368(3)
C27 H27 0.9300
C24 C23 1.372(4)
C24 H24 0.9300
C23 C22 1.396(4)
C23 H23 0.9300
C22 H22 0.9300
C28 H28 0.9300

loop_
_geom_torsion_atom_site_label_1
_geom_torsion_atom_site_label_2
_geom_torsion_atom_site_label_3
_geom_torsion_atom_site_label_4
_geom_torsion
C15 C14 C19 C18 -2.2(2)
C13 C14 C19 C18 175.60(14)
C31 N3 C17 C16 63.3(2)
C20 N3 C17 C16 -124.70(18)
C31 N3 C17 C18 -118.13(18)
C20 N3 C17 C18 53.8(2)
C4 C11 C10 C12 -176.89(14)
C4 C11 C10 C9 0.9(2)
C19 C14 C15 C16 2.2(2)
C13 C14 C15 C16 -175.65(14)
C8 C6 C5 C4 -175.12(13)
C7 C6 C5 C4 64.28(17)
C9 C6 C5 C4 -55.57(17)
C11 C10 C12 C13 175.50(15)
C9 C10 C12 C13 -2.3(2)
C11 C10 C9 C6 -21.8(2)
C12 C10 C9 C6 155.96(13)
C8 C6 C9 C10 167.13(13)
C7 C6 C9 C10 -71.95(17)
C5 C6 C9 C10 47.97(17)
C10 C12 C13 C14 -174.40(14)
C15 C14 C13 C12 -176.87(15)
C19 C14 C13 C12 5.4(2)
C14 C19 C18 C17 0.0(3)
C16 C17 C18 C19 2.2(2)
N3 C17 C18 C19 -176.34(14)
C3 C2 C4 C11 -178.26(15)
C1 C2 C4 C11 -0.3(3)
C3 C2 C4 C5 1.2(2)
C1 C2 C4 C5 179.23(16)
C10 C11 C4 C2 170.49(15)
C10 C11 C4 C5 -9.0(2)
C6 C5 C4 C2 -142.28(15)
C6 C5 C4 C11 37.24(19)
C14 C15 C16 C17 0.0(2)
C18 C17 C16 C15 -2.2(2)
N3 C17 C16 C15 176.30(15)
C20 N3 C31 C30 -179.93(17)
C17 N3 C31 C30 -6.9(3)
C20 N3 C31 C26 -0.61(18)
C17 N3 C31 C26 172.43(15)
C31 N3 C20 C21 -177.14(17)
C17 N3 C20 C21 9.7(3)
C31 N3 C20 C25 0.03(18)
C17 N3 C20 C25 -173.17(14)
C21 C20 C25 C24 -0.3(3)
N3 C20 C25 C24 -177.68(16)
C21 C20 C25 C26 177.94(16)
N3 C20 C25 C26 0.54(19)
C30 C31 C26 C27 1.3(3)
N3 C31 C26 C27 -178.10(15)
C30 C31 C26 C25 -179.70(15)
N3 C31 C26 C25 0.93(18)
C24 C25 C26 C27 -4.3(4)
C20 C25 C26 C27 177.92(19)
C24 C25 C26 C31 176.9(2)
C20 C25 C26 C31 -0.91(19)
C4 C2 C3 N2 119(25)
C1 C2 C3 N2 -59(25)
N3 C31 C30 C29 179.11(17)
C26 C31 C30 C29 -0.1(3)
C4 C2 C1 N1 -127(16)
C3 C2 C1 N1 51(16)
N3 C20 C21 C22 177.15(18)
C25 C20 C21 C22 0.3(3)
C31 C30 C29 C28 -0.8(3)
C31 C26 C27 C28 -1.4(3)
C25 C26 C27 C28 179.8(2)
C20 C25 C24 C23 -0.2(3)
C26 C25 C24 C23 -177.9(2)
C25 C24 C23 C22 0.7(4)
C20 C21 C22 C23 0.2(3)
C24 C23 C22 C21 -0.7(4)
C26 C27 C28 C29 0.5(3)
C30 C29 C28 C27 0.6(3)
